data_7016862
loop_
_publ_author_name
'Balamurugan, Mani'
'Mayilmurugan, Ramasamy'
'Suresh, Eringathodi'
'Palaniandavar, Mallayan'

_publ_section_title
;
 Nickel(ii) complexes of tripodal 4N ligands as catalysts for alkane
 oxidation using m-CPBA as oxidant: ligand stereoelectronic effects on
 catalysis.
;
_journal_issue 37
_journal_name_full 'Dalton transactions (Cambridge, England : 2003)'
_journal_page_first 9413
_journal_page_last 9424
_journal_paper_doi 10.1039/c1dt10902b
_journal_volume 40
_journal_year 2011
_chemical_formula_sum 'C72 H72 B2 N7 Ni'
_chemical_formula_weight 1115.70
_chemical_name_systematic
;
?
;
_space_group_IT_number 14
_symmetry_cell_setting monoclinic
_symmetry_space_group_name_Hall '-P 2ybc'
_symmetry_space_group_name_H-M 'P 1 21/c 1'
_atom_sites_solution_hydrogens geom
_atom_sites_solution_primary direct
_atom_sites_solution_secondary difmap
_audit_creation_method SHELXL-97
_cell_angle_alpha 90.00
_cell_angle_beta 110.286(2)
_cell_angle_gamma 90.00
_cell_formula_units_Z 4
_cell_length_a 20.1135(16)
_cell_length_b 13.4486(11)
_cell_length_c 23.7510(19)
_cell_measurement_reflns_used 5437
_cell_measurement_temperature 100(2)
_cell_measurement_theta_max 23.76
_cell_measurement_theta_min 2.27
_cell_volume 6026.1(8)
_computing_cell_refinement 'BRUKER SMART'
_computing_data_collection 'BRUKER SMART'
_computing_data_reduction 'BRUKER SAINT'
_computing_molecular_graphics ORTEP
_computing_structure_refinement 'SHELXL-97 (Sheldrick, 1997)'
_computing_structure_solution 'SHELXS-97 (Sheldrick, 1990)'
_diffrn_ambient_temperature 100(2)
_diffrn_measured_fraction_theta_full 0.831
_diffrn_measured_fraction_theta_max 0.831
_diffrn_measurement_device_type 'BRUKER SMART APEX CCD DIFFRACTOMETER'
_diffrn_measurement_method 'omega-phi scan'
_diffrn_radiation_monochromator graphite
_diffrn_radiation_source 'fine-focus sealed tube'
_diffrn_radiation_type MoK\a
_diffrn_radiation_wavelength 0.71073
_diffrn_reflns_av_R_equivalents 0.0863
_diffrn_reflns_av_sigmaI/netI 0.2145
_diffrn_reflns_limit_h_max 25
_diffrn_reflns_limit_h_min -13
_diffrn_reflns_limit_k_max 17
_diffrn_reflns_limit_k_min -16
_diffrn_reflns_limit_l_max 29
_diffrn_reflns_limit_l_min -30
_diffrn_reflns_number 27937
_diffrn_reflns_theta_full 27.00
_diffrn_reflns_theta_max 27.00
_diffrn_reflns_theta_min 1.77
_exptl_absorpt_coefficient_mu 0.371
_exptl_absorpt_correction_T_max 0.9261
_exptl_absorpt_correction_T_min 0.8687
_exptl_absorpt_correction_type multi-scan
_exptl_absorpt_process_details 'BRUKER SADABS'
_exptl_crystal_colour PINK
_exptl_crystal_density_diffrn 1.230
_exptl_crystal_density_method 'not measured'
_exptl_crystal_description BLOCKS
_exptl_crystal_F_000 2364
_exptl_crystal_size_max 0.39
_exptl_crystal_size_mid 0.37
_exptl_crystal_size_min 0.21
_refine_diff_density_max 0.668
_refine_diff_density_min -0.477
_refine_diff_density_rms 0.061
_refine_ls_extinction_method none
_refine_ls_goodness_of_fit_ref 0.836
_refine_ls_hydrogen_treatment constr
_refine_ls_matrix_type full
_refine_ls_number_parameters 732
_refine_ls_number_reflns 11414
_refine_ls_number_restraints 0
_refine_ls_restrained_S_all 0.836
_refine_ls_R_factor_all 0.1342
_refine_ls_R_factor_gt 0.0662
_refine_ls_shift/su_max 0.003
_refine_ls_shift/su_mean 0.000
_refine_ls_structure_factor_coef Fsqd
_refine_ls_weighting_scheme calc
_refine_ls_wR_factor_gt 0.1157
_refine_ls_wR_factor_ref 0.1327
_reflns_number_gt 5848
_reflns_number_total 11414
_reflns_threshold_expression >2sigma(I)
_cod_data_source_file c1dt10902b.txt
_cod_data_source_block 16mpmbkf
_cod_depositor_comments
;
The following automatic conversions were performed:

'_symmetry_cell_setting' value 'Monoclinic' changed to 'monoclinic'
according to /home/saulius/struct/CIF-dictionaries/cif_core.dic
dictionary named 'cif_core.dic' version 2.4.1 from
2010-06-29.

'_exptl_absorpt_correction_type' value 'MULTI-SCAN'
changed to 'multi-scan' according to
/home/saulius/struct/CIF-dictionaries/cif_core.dic dictionary named
'cif_core.dic' version 2.4.1 from 2010-06-29.

Automatic conversion script
Id: cif_fix_values 1715 2011-07-08 13:25:40Z adriana 
;
_cod_original_sg_symbol_H-M P21/c
_cod_database_code 7016862
_refine_ls_weighting_detail 'calc w=1/[\s^2^(Fo^2^)+(0.0206P)^2^+0.0000P] where P=(Fo^2^+2Fc^2^)/3'

loop_
_symmetry_equiv_pos_as_xyz
'x, y, z'
'-x, y+1/2, -z+1/2'
'-x, -y, -z'
'x, -y-1/2, z-1/2'

loop_
_atom_site_label
_atom_site_type_symbol
_atom_site_fract_x
_atom_site_fract_y
_atom_site_fract_z
_atom_site_U_iso_or_equiv
_atom_site_adp_type
_atom_site_occupancy
_atom_site_calc_flag
_atom_site_refinement_flags
Ni1 Ni 0.73921(3) 0.78985(3) 0.23098(2) 0.01897(13) Uani 1 d .
N1 N 0.73330(17) 0.8531(2) 0.14998(14) 0.0227(8) Uani 1 d .
N2 N 0.83898(16) 0.7472(2) 0.23204(14) 0.0213(7) Uani 1 d .
N3 N 0.78098(17) 0.7440(2) 0.31993(14) 0.0208(8) Uani 1 d .
N4 N 0.70494(17) 0.6441(2) 0.18924(14) 0.0216(8) Uani 1 d .
N5 N 0.78036(16) 0.9336(2) 0.26855(14) 0.0230(8) Uiso 1 d .
N6 N 0.64218(18) 0.8338(2) 0.22995(15) 0.0266(8) Uani 1 d .
N7 N 0.8763(4) 0.9473(4) 0.3984(3) 0.104(2) Uani 1 d .
B1 B 0.5007(2) 0.7265(3) 0.3894(2) 0.0194(10) Uani 1 d .
B2 B 0.9428(2) 0.3274(3) 0.3456(2) 0.0181(10) Uani 1 d .
C1 C 0.6764(2) 0.8969(3) 0.10852(17) 0.0238(9) Uani 1 d .
H1 H 0.6325 0.8936 0.1133 0.029 Uiso 1 calc R
C2 C 0.6823(2) 0.9460(3) 0.05964(17) 0.0234(9) Uani 1 d .
H2 H 0.6426 0.9751 0.0316 0.028 Uiso 1 calc R
C3 C 0.7468(2) 0.9517(3) 0.05245(18) 0.0245(10) Uani 1 d .
H3 H 0.7516 0.9852 0.0198 0.029 Uiso 1 calc R
C4 C 0.8053(2) 0.9066(3) 0.09473(18) 0.0229(9) Uani 1 d .
H4 H 0.8496 0.9087 0.0907 0.028 Uiso 1 calc R
C5 C 0.7959(2) 0.8589(3) 0.14271(18) 0.0199(9) Uani 1 d .
C6 C 0.8597(2) 0.8169(3) 0.19266(18) 0.0275(10) Uani 1 d .
H6A H 0.8901 0.7826 0.1750 0.033 Uiso 1 calc R
H6B H 0.8866 0.8714 0.2167 0.033 Uiso 1 calc R
C7 C 0.8880(2) 0.7532(3) 0.29558(17) 0.0285(10) Uani 1 d .
H7A H 0.9046 0.8210 0.3049 0.034 Uiso 1 calc R
H7B H 0.9289 0.7109 0.3011 0.034 Uiso 1 calc R
C8 C 0.8503(2) 0.7205(3) 0.33700(17) 0.0217(9) Uani 1 d .
C9 C 0.8843(2) 0.6750(3) 0.39156(18) 0.0276(10) Uani 1 d .
H9 H 0.9315 0.6560 0.4020 0.033 Uiso 1 calc R
C10 C 0.8487(2) 0.6579(3) 0.43034(18) 0.0274(10) Uani 1 d .
H10 H 0.8712 0.6258 0.4667 0.033 Uiso 1 calc R
C11 C 0.7800(2) 0.6881(2) 0.41528(17) 0.0229(9) Uani 1 d .
H11 H 0.7557 0.6802 0.4419 0.027 Uiso 1 calc R
C12 C 0.7474(2) 0.7310(3) 0.35925(18) 0.0234(9) Uani 1 d .
H12 H 0.7004 0.7515 0.3486 0.028 Uiso 1 calc R
C13 C 0.8340(2) 0.6422(3) 0.21145(19) 0.0275(10) Uani 1 d .
H13A H 0.8423 0.5983 0.2456 0.033 Uiso 1 calc R
H13B H 0.8704 0.6295 0.1942 0.033 Uiso 1 calc R
C14 C 0.7632(2) 0.6202(3) 0.1659(2) 0.0305(11) Uani 1 d .
H14A H 0.7608 0.5503 0.1552 0.037 Uiso 1 calc R
H14B H 0.7569 0.6589 0.1300 0.037 Uiso 1 calc R
C15 C 0.6366(2) 0.6502(3) 0.13744(19) 0.0286(10) Uani 1 d .
H15A H 0.6417 0.6995 0.1094 0.034 Uiso 1 calc R
H15B H 0.6000 0.6737 0.1522 0.034 Uiso 1 calc R
C16 C 0.6114(2) 0.5528(3) 0.1034(2) 0.0424(13) Uani 1 d .
H16A H 0.6462 0.5298 0.0872 0.064 Uiso 1 calc R
H16B H 0.5672 0.5638 0.0713 0.064 Uiso 1 calc R
H16C H 0.6048 0.5037 0.1304 0.064 Uiso 1 calc R
C17 C 0.7025(2) 0.5660(3) 0.23265(19) 0.0283(10) Uani 1 d .
H17A H 0.7455 0.5696 0.2676 0.034 Uiso 1 calc R
H17B H 0.7013 0.5013 0.2143 0.034 Uiso 1 calc R
C18 C 0.6391(2) 0.5751(3) 0.25288(19) 0.0312(11) Uani 1 d .
H18A H 0.6320 0.6438 0.2604 0.047 Uiso 1 calc R
H18B H 0.6474 0.5373 0.2890 0.047 Uiso 1 calc R
H18C H 0.5976 0.5502 0.2220 0.047 Uiso 1 calc R
C19A C 0.7481(8) 1.1097(12) 0.2822(7) 0.127(5) Uiso 0.58 d P
C19 C 0.7815(10) 1.0970(14) 0.2221(8) 0.108(6) Uiso 0.42 d P
C20 C 0.7652(5) 1.0250(8) 0.2613(5) 0.150(4) Uiso 1 d .
C21 C 0.53149(19) 0.9345(3) 0.22632(17) 0.0232(9) Uani 1 d .
H21A H 0.5452 0.9857 0.2563 0.035 Uiso 1 calc R
H21B H 0.4970 0.8920 0.2336 0.035 Uiso 1 calc R
H21C H 0.5114 0.9643 0.1873 0.035 Uiso 1 calc R
C22 C 0.5933(2) 0.8764(3) 0.22890(17) 0.0222(9) Uani 1 d .
C23 C 1.0003(4) 0.8783(6) 0.4685(3) 0.114(3) Uani 1 d .
H23A H 1.0103 0.8190 0.4504 0.172 Uiso 1 calc R
H23B H 0.9990 0.8629 0.5076 0.172 Uiso 1 calc R
H23C H 1.0365 0.9268 0.4721 0.172 Uiso 1 calc R
C24 C 0.9299(4) 0.9192(5) 0.4300(3) 0.082(2) Uani 1 d .
C25 C 0.4583(2) 0.7371(3) 0.31536(17) 0.0198(9) Uani 1 d .
C26 C 0.3969(2) 0.7938(3) 0.29003(18) 0.0265(10) Uani 1 d .
H26 H 0.3788 0.8286 0.3154 0.032 Uiso 1 calc R
C27 C 0.3620(2) 0.8001(3) 0.22861(19) 0.0303(10) Uani 1 d .
H27 H 0.3214 0.8390 0.2138 0.036 Uiso 1 calc R
C28 C 0.3862(2) 0.7502(3) 0.18940(18) 0.0264(10) Uani 1 d .
H28 H 0.3613 0.7521 0.1483 0.032 Uiso 1 calc R
C29 C 0.4483(2) 0.6970(3) 0.21229(17) 0.0247(9) Uani 1 d .
H29 H 0.4671 0.6650 0.1865 0.030 Uiso 1 calc R
C30 C 0.4829(2) 0.6910(2) 0.27414(18) 0.0214(9) Uani 1 d .
H30 H 0.5246 0.6544 0.2885 0.026 Uiso 1 calc R
C31 C 0.52894(19) 0.6108(3) 0.40390(16) 0.0170(9) Uani 1 d .
C32 C 0.4949(2) 0.5377(3) 0.42616(16) 0.0198(9) Uani 1 d .
H32 H 0.4547 0.5553 0.4348 0.024 Uiso 1 calc R
C33 C 0.5188(2) 0.4398(3) 0.43590(16) 0.0200(9) Uani 1 d .
H33 H 0.4942 0.3937 0.4504 0.024 Uiso 1 calc R
C34 C 0.5780(2) 0.4107(3) 0.42436(17) 0.0215(9) Uani 1 d .
H34 H 0.5939 0.3453 0.4309 0.026 Uiso 1 calc R
C35 C 0.6137(2) 0.4796(3) 0.40296(16) 0.0229(9) Uani 1 d .
H35 H 0.6537 0.4606 0.3945 0.027 Uiso 1 calc R
C36 C 0.59004(19) 0.5784(3) 0.39369(16) 0.0175(9) Uani 1 d .
H36 H 0.6159 0.6242 0.3803 0.021 Uiso 1 calc R
C37 C 0.5690(2) 0.8021(3) 0.40988(17) 0.0193(9) Uani 1 d .
C38 C 0.6276(2) 0.7858(3) 0.46153(17) 0.0235(9) Uani 1 d .
H38 H 0.6278 0.7294 0.4842 0.028 Uiso 1 calc R
C39 C 0.6857(2) 0.8490(3) 0.48118(19) 0.0294(10) Uani 1 d .
H39 H 0.7236 0.8341 0.5159 0.035 Uiso 1 calc R
C40 C 0.6870(2) 0.9342(3) 0.4490(2) 0.0341(11) Uani 1 d .
H40 H 0.7258 0.9768 0.4613 0.041 Uiso 1 calc R
C41 C 0.6294(2) 0.9545(3) 0.3981(2) 0.0327(11) Uani 1 d .
H41 H 0.6291 1.0115 0.3759 0.039 Uiso 1 calc R
C42 C 0.5717(2) 0.8901(3) 0.37984(18) 0.0268(10) Uani 1 d .
H42 H 0.5332 0.9066 0.3460 0.032 Uiso 1 calc R
C43 C 0.4469(2) 0.7563(3) 0.42508(17) 0.0198(9) Uani 1 d .
C44 C 0.3799(2) 0.7126(3) 0.41160(18) 0.0249(9) Uani 1 d .
H44 H 0.3657 0.6656 0.3810 0.030 Uiso 1 calc R
C45 C 0.3337(2) 0.7358(3) 0.44129(18) 0.0263(10) Uani 1 d .
H45 H 0.2905 0.7027 0.4314 0.032 Uiso 1 calc R
C46 C 0.3511(2) 0.8076(3) 0.4855(2) 0.0336(11) Uani 1 d .
H46 H 0.3197 0.8248 0.5048 0.040 Uiso 1 calc R
C47 C 0.4157(2) 0.8527(3) 0.5003(2) 0.0345(11) Uani 1 d .
H47 H 0.4287 0.9006 0.5304 0.041 Uiso 1 calc R
C48 C 0.4630(2) 0.8276(3) 0.47038(18) 0.0267(10) Uani 1 d .
H48 H 0.5065 0.8599 0.4813 0.032 Uiso 1 calc R
C49 C 0.98974(18) 0.4314(3) 0.36628(16) 0.0166(8) Uani 1 d .
C50 C 1.01620(19) 0.4617(3) 0.42660(17) 0.0181(9) Uani 1 d .
H50 H 1.0040 0.4246 0.4546 0.022 Uiso 1 calc R
C51 C 1.05921(19) 0.5431(3) 0.44636(17) 0.0201(9) Uani 1 d .
H51 H 1.0755 0.5595 0.4869 0.024 Uiso 1 calc R
C52 C 1.0784(2) 0.6010(3) 0.40632(18) 0.0218(9) Uani 1 d .
H52 H 1.1088 0.6549 0.4197 0.026 Uiso 1 calc R
C53 C 1.0517(2) 0.5771(3) 0.34609(18) 0.0231(9) Uani 1 d .
H53 H 1.0625 0.6165 0.3183 0.028 Uiso 1 calc R
C54 C 1.0085(2) 0.4940(3) 0.32700(17) 0.0188(9) Uani 1 d .
H54 H 0.9913 0.4792 0.2862 0.023 Uiso 1 calc R
C55 C 0.9012(2) 0.3279(2) 0.27264(18) 0.0186(9) Uani 1 d .
C56 C 0.8278(2) 0.3422(3) 0.24519(18) 0.0252(10) Uani 1 d .
H56 H 0.8005 0.3508 0.2694 0.030 Uiso 1 calc R
C57 C 0.7945(2) 0.3442(3) 0.18328(18) 0.0266(10) Uani 1 d .
H57 H 0.7456 0.3514 0.1670 0.032 Uiso 1 calc R
C58 C 0.8334(2) 0.3355(3) 0.14535(18) 0.0233(10) Uani 1 d .
H58 H 0.8113 0.3392 0.1039 0.028 Uiso 1 calc R
C59 C 0.9060(2) 0.3212(2) 0.17074(18) 0.0227(9) Uani 1 d .
H59 H 0.9332 0.3143 0.1463 0.027 Uiso 1 calc R
C60 C 0.9381(2) 0.3171(2) 0.23268(17) 0.0202(9) Uani 1 d .
H60 H 0.9868 0.3066 0.2485 0.024 Uiso 1 calc R
C61 C 0.8865(2) 0.3207(3) 0.38073(17) 0.0204(9) Uani 1 d .
C62 C 0.8717(2) 0.2356(3) 0.4071(2) 0.0387(12) Uani 1 d .
H62 H 0.8960 0.1776 0.4054 0.046 Uiso 1 calc R
C63 C 0.8226(3) 0.2324(4) 0.4358(2) 0.0514(14) Uani 1 d .
H63 H 0.8150 0.1732 0.4528 0.062 Uiso 1 calc R
C64 C 0.7848(2) 0.3163(3) 0.4394(2) 0.0384(12) Uani 1 d .
H64 H 0.7519 0.3149 0.4589 0.046 Uiso 1 calc R
C65 C 0.7975(2) 0.4020(3) 0.41344(19) 0.0299(11) Uani 1 d .
H65 H 0.7727 0.4597 0.4149 0.036 Uiso 1 calc R
C66 C 0.8467(2) 0.4028(3) 0.38517(18) 0.0254(10) Uani 1 d .
H66 H 0.8538 0.4622 0.3679 0.031 Uiso 1 calc R
C67 C 0.9973(2) 0.2315(3) 0.36476(17) 0.0192(9) Uani 1 d .
C68 C 0.9822(2) 0.1410(3) 0.33267(18) 0.0224(9) Uani 1 d .
H68 H 0.9415 0.1368 0.2987 0.027 Uiso 1 calc R
C69 C 1.0255(2) 0.0581(3) 0.34981(19) 0.0267(10) Uani 1 d .
H69 H 1.0136 0.0002 0.3271 0.032 Uiso 1 calc R
C70 C 1.0852(2) 0.0603(3) 0.39939(18) 0.0277(10) Uani 1 d .
H70 H 1.1141 0.0045 0.4104 0.033 Uiso 1 calc R
C71 C 1.1027(2) 0.1461(3) 0.43318(19) 0.0264(10) Uani 1 d .
H71 H 1.1433 0.1484 0.4673 0.032 Uiso 1 calc R
C72 C 1.0587(2) 0.2298(3) 0.41561(18) 0.0232(9) Uani 1 d .
H72 H 1.0710 0.2870 0.4390 0.028 Uiso 1 calc R

loop_
_atom_site_aniso_label
_atom_site_aniso_U_11
_atom_site_aniso_U_22
_atom_site_aniso_U_33
_atom_site_aniso_U_23
_atom_site_aniso_U_13
_atom_site_aniso_U_12
Ni1 0.0153(3) 0.0209(3) 0.0206(3) 0.0058(2) 0.0062(2) 0.0054(2)
N1 0.0200(19) 0.0225(17) 0.024(2) 0.0029(14) 0.0050(16) 0.0027(15)
N2 0.0119(17) 0.0309(18) 0.0201(19) 0.0057(15) 0.0042(15) 0.0025(14)
N3 0.028(2) 0.0147(16) 0.0192(19) 0.0024(13) 0.0075(16) 0.0041(14)
N4 0.0213(19) 0.0214(17) 0.0212(19) 0.0023(14) 0.0064(15) 0.0023(14)
N6 0.019(2) 0.034(2) 0.025(2) 0.0069(16) 0.0060(16) 0.0119(16)
N7 0.108(5) 0.081(4) 0.095(5) 0.007(4) 0.000(4) -0.013(4)
B1 0.018(2) 0.023(2) 0.015(2) 0.0019(18) 0.0029(19) 0.0055(19)
B2 0.016(2) 0.020(2) 0.016(2) -0.0007(18) 0.0027(19) 0.0015(19)
C1 0.018(2) 0.026(2) 0.025(2) 0.0051(18) 0.0043(19) 0.0008(17)
C2 0.026(2) 0.021(2) 0.018(2) 0.0011(17) 0.0012(19) 0.0058(18)
C3 0.031(3) 0.021(2) 0.020(2) 0.0030(17) 0.0077(19) 0.0003(19)
C4 0.021(2) 0.021(2) 0.028(2) -0.0022(18) 0.0110(19) -0.0045(17)
C5 0.015(2) 0.021(2) 0.023(2) 0.0020(17) 0.0054(18) 0.0009(16)
C6 0.016(2) 0.046(3) 0.021(2) 0.0096(19) 0.0063(18) 0.0026(19)
C7 0.018(2) 0.040(2) 0.022(2) 0.0031(19) -0.0003(19) 0.0047(19)
C8 0.022(2) 0.023(2) 0.018(2) 0.0015(17) 0.0037(18) 0.0025(18)
C9 0.021(2) 0.032(2) 0.023(3) 0.0036(18) -0.0015(19) 0.0054(19)
C10 0.040(3) 0.021(2) 0.018(2) 0.0012(17) 0.006(2) 0.004(2)
C11 0.034(3) 0.020(2) 0.016(2) -0.0022(16) 0.0108(19) 0.0032(18)
C12 0.025(2) 0.022(2) 0.025(2) -0.0022(17) 0.0115(19) 0.0042(17)
C13 0.025(2) 0.026(2) 0.035(3) -0.0028(19) 0.015(2) 0.0136(18)
C14 0.038(3) 0.023(2) 0.035(3) -0.0032(19) 0.019(2) 0.006(2)
C15 0.027(2) 0.025(2) 0.033(3) 0.0016(19) 0.008(2) -0.0087(19)
C16 0.046(3) 0.036(3) 0.036(3) 0.003(2) 0.002(2) -0.007(2)
C17 0.032(3) 0.025(2) 0.029(3) 0.0027(19) 0.011(2) 0.0025(19)
C18 0.035(3) 0.032(2) 0.033(3) 0.0027(19) 0.019(2) -0.002(2)
C21 0.022(2) 0.025(2) 0.022(2) 0.0053(17) 0.0064(18) 0.0077(18)
C22 0.025(2) 0.022(2) 0.020(2) 0.0070(17) 0.0094(19) 0.0042(18)
C23 0.094(6) 0.167(7) 0.079(6) 0.020(5) 0.026(5) -0.042(6)
C24 0.093(6) 0.103(5) 0.045(4) 0.008(4) 0.019(4) -0.043(5)
C25 0.020(2) 0.0150(19) 0.023(2) 0.0041(16) 0.0047(18) 0.0015(16)
C26 0.026(2) 0.029(2) 0.026(2) 0.0007(19) 0.011(2) 0.0028(19)
C27 0.020(2) 0.040(3) 0.027(3) 0.009(2) 0.0027(19) 0.007(2)
C28 0.021(2) 0.036(2) 0.018(2) 0.0060(18) 0.0010(18) -0.0016(19)
C29 0.033(3) 0.022(2) 0.018(2) 0.0018(17) 0.0091(19) -0.0006(19)
C30 0.021(2) 0.015(2) 0.027(2) 0.0020(16) 0.0065(18) 0.0010(16)
C31 0.014(2) 0.021(2) 0.010(2) -0.0013(15) -0.0038(16) 0.0007(16)
C32 0.018(2) 0.028(2) 0.011(2) -0.0018(16) 0.0014(17) 0.0003(17)
C33 0.023(2) 0.018(2) 0.016(2) 0.0013(16) 0.0045(18) -0.0026(17)
C34 0.031(2) 0.0118(19) 0.016(2) -0.0001(16) 0.0012(19) 0.0040(17)
C35 0.015(2) 0.032(2) 0.017(2) -0.0058(17) -0.0005(18) 0.0096(18)
C36 0.015(2) 0.019(2) 0.015(2) 0.0003(16) 0.0013(17) 0.0000(16)
C37 0.022(2) 0.020(2) 0.017(2) -0.0046(16) 0.0079(17) 0.0006(17)
C38 0.026(2) 0.021(2) 0.021(2) -0.0016(17) 0.0054(18) 0.0025(18)
C39 0.025(3) 0.033(2) 0.026(3) -0.0058(19) 0.003(2) 0.002(2)
C40 0.031(3) 0.034(3) 0.041(3) -0.013(2) 0.017(2) -0.013(2)
C41 0.044(3) 0.024(2) 0.033(3) 0.0003(19) 0.016(2) -0.008(2)
C42 0.031(3) 0.026(2) 0.023(2) 0.0004(18) 0.009(2) -0.0004(19)
C43 0.026(2) 0.0163(19) 0.015(2) 0.0059(16) 0.0043(18) 0.0105(17)
C44 0.025(2) 0.027(2) 0.019(2) 0.0043(18) 0.0030(18) 0.0082(19)
C45 0.024(2) 0.029(2) 0.029(3) 0.0118(19) 0.012(2) 0.0086(18)
C46 0.039(3) 0.034(3) 0.036(3) 0.018(2) 0.023(2) 0.021(2)
C47 0.044(3) 0.031(2) 0.034(3) -0.007(2) 0.021(2) 0.007(2)
C48 0.030(3) 0.029(2) 0.023(2) -0.0006(18) 0.011(2) 0.0010(19)
C49 0.011(2) 0.0197(19) 0.017(2) 0.0018(16) 0.0024(16) 0.0074(16)
C50 0.014(2) 0.019(2) 0.021(2) -0.0005(16) 0.0057(17) 0.0002(16)
C51 0.017(2) 0.023(2) 0.019(2) -0.0010(17) 0.0053(18) 0.0090(17)
C52 0.019(2) 0.0154(19) 0.028(2) -0.0053(17) 0.0044(19) 0.0002(16)
C53 0.026(2) 0.018(2) 0.026(2) 0.0064(17) 0.0097(19) 0.0005(17)
C54 0.021(2) 0.0178(19) 0.016(2) -0.0025(16) 0.0047(17) 0.0028(16)
C55 0.022(2) 0.0081(17) 0.024(2) -0.0046(15) 0.0059(18) -0.0048(16)
C56 0.024(2) 0.020(2) 0.031(3) -0.0091(18) 0.009(2) 0.0010(18)
C57 0.019(2) 0.030(2) 0.022(2) -0.0017(18) -0.0023(19) 0.0015(18)
C58 0.025(2) 0.019(2) 0.017(2) -0.0011(16) -0.0038(19) -0.0032(18)
C59 0.026(2) 0.016(2) 0.026(2) -0.0049(16) 0.009(2) -0.0045(17)
C60 0.012(2) 0.022(2) 0.022(2) -0.0013(16) -0.0009(17) -0.0020(16)
C61 0.014(2) 0.027(2) 0.015(2) 0.0017(16) -0.0007(17) -0.0033(17)
C62 0.032(3) 0.033(3) 0.056(3) 0.014(2) 0.021(2) 0.007(2)
C63 0.044(3) 0.060(4) 0.061(4) 0.025(3) 0.031(3) 0.001(3)
C64 0.023(3) 0.058(3) 0.037(3) 0.000(2) 0.014(2) -0.005(2)
C65 0.018(2) 0.042(3) 0.028(3) -0.014(2) 0.006(2) -0.005(2)
C66 0.017(2) 0.032(2) 0.027(3) -0.0066(19) 0.0082(19) -0.0071(19)
C67 0.017(2) 0.024(2) 0.019(2) 0.0037(16) 0.0085(18) -0.0009(16)
C68 0.017(2) 0.022(2) 0.027(2) 0.0006(17) 0.0060(18) 0.0002(17)
C69 0.034(3) 0.017(2) 0.034(3) 0.0019(18) 0.018(2) 0.0044(18)
C70 0.029(3) 0.029(2) 0.029(3) 0.0128(19) 0.015(2) 0.0097(19)
C71 0.022(2) 0.028(2) 0.027(2) 0.0089(19) 0.0060(19) 0.0048(18)
C72 0.026(2) 0.019(2) 0.027(2) -0.0018(17) 0.0116(19) -0.0006(17)

loop_
_atom_type_symbol
_atom_type_description
_atom_type_scat_dispersion_real
_atom_type_scat_dispersion_imag
_atom_type_scat_source
C C 0.0033 0.0016 'International Tables Vol C Tables 4.2.6.8 and 6.1.1.4'
H H 0.0000 0.0000 'International Tables Vol C Tables 4.2.6.8 and 6.1.1.4'
N N 0.0061 0.0033 'International Tables Vol C Tables 4.2.6.8 and 6.1.1.4'
B B 0.0013 0.0007 'International Tables Vol C Tables 4.2.6.8 and 6.1.1.4'
Ni Ni 0.3393 1.1124 'International Tables Vol C Tables 4.2.6.8 and 6.1.1.4'

loop_
_geom_angle_atom_site_label_1
_geom_angle_atom_site_label_2
_geom_angle_atom_site_label_3
_geom_angle
N6 Ni1 N1 97.12(13)
N6 Ni1 N3 98.43(14)
N1 Ni1 N3 160.05(13)
N6 Ni1 N2 179.11(13)
N1 Ni1 N2 82.46(13)
N3 Ni1 N2 81.80(13)
N6 Ni1 N5 88.49(13)
N1 Ni1 N5 84.63(12)
N3 Ni1 N5 83.36(12)
N2 Ni1 N5 90.69(12)
N6 Ni1 N4 95.98(13)
N1 Ni1 N4 92.26(12)
N3 Ni1 N4 98.45(12)
N2 Ni1 N4 84.83(12)
N5 Ni1 N4 174.86(13)
C5 N1 C1 118.6(4)
C5 N1 Ni1 113.1(3)
C1 N1 Ni1 127.9(3)
C6 N2 C13 113.3(3)
C6 N2 C7 111.9(3)
C13 N2 C7 109.3(3)
C6 N2 Ni1 107.4(2)
C13 N2 Ni1 107.7(2)
C7 N2 Ni1 107.1(2)
C12 N3 C8 118.6(3)
C12 N3 Ni1 128.5(3)
C8 N3 Ni1 112.7(3)
C17 N4 C14 108.9(3)
C17 N4 C15 111.6(3)
C14 N4 C15 108.8(3)
C17 N4 Ni1 113.5(2)
C14 N4 Ni1 101.3(2)
C15 N4 Ni1 112.2(2)
C20 N5 Ni1 140.5(5)
C22 N6 Ni1 166.5(3)
C43 B1 C37 109.2(3)
C43 B1 C31 111.3(3)
C37 B1 C31 109.3(3)
C43 B1 C25 109.6(3)
C37 B1 C25 109.2(3)
C31 B1 C25 108.3(3)
C61 B2 C55 110.5(3)
C61 B2 C67 109.2(3)
C55 B2 C67 109.9(3)
C61 B2 C49 108.7(3)
C55 B2 C49 109.7(3)
C67 B2 C49 108.8(3)
N1 C1 C2 121.5(4)
N1 C1 H1 119.3
C2 C1 H1 119.3
C3 C2 C1 119.7(4)
C3 C2 H2 120.2
C1 C2 H2 120.2
C2 C3 C4 119.1(4)
C2 C3 H3 120.5
C4 C3 H3 120.5
C5 C4 C3 118.4(4)
C5 C4 H4 120.8
C3 C4 H4 120.8
N1 C5 C4 122.8(3)
N1 C5 C6 117.2(4)
C4 C5 C6 119.8(4)
N2 C6 C5 112.4(3)
N2 C6 H6A 109.1
C5 C6 H6A 109.1
N2 C6 H6B 109.1
C5 C6 H6B 109.1
H6A C6 H6B 107.9
N2 C7 C8 109.9(3)
N2 C7 H7A 109.7
C8 C7 H7A 109.7
N2 C7 H7B 109.7
C8 C7 H7B 109.7
H7A C7 H7B 108.2
N3 C8 C9 120.7(4)
N3 C8 C7 116.1(3)
C9 C8 C7 123.1(4)
C10 C9 C8 120.1(4)
C10 C9 H9 119.9
C8 C9 H9 119.9
C11 C10 C9 119.5(4)
C11 C10 H10 120.3
C9 C10 H10 120.3
C10 C11 C12 118.4(4)
C10 C11 H11 120.8
C12 C11 H11 120.8
N3 C12 C11 122.4(4)
N3 C12 H12 118.8
C11 C12 H12 118.8
N2 C13 C14 111.5(3)
N2 C13 H13A 109.3
C14 C13 H13A 109.3
N2 C13 H13B 109.3
C14 C13 H13B 109.3
H13A C13 H13B 108.0
C13 C14 N4 111.3(3)
C13 C14 H14A 109.4
N4 C14 H14A 109.4
C13 C14 H14B 109.4
N4 C14 H14B 109.4
H14A C14 H14B 108.0
N4 C15 C16 115.4(3)
N4 C15 H15A 108.4
C16 C15 H15A 108.4
N4 C15 H15B 108.4
C16 C15 H15B 108.4
H15A C15 H15B 107.5
C15 C16 H16A 109.5
C15 C16 H16B 109.5
H16A C16 H16B 109.5
C15 C16 H16C 109.5
H16A C16 H16C 109.5
H16B C16 H16C 109.5
N4 C17 C18 113.3(3)
N4 C17 H17A 108.9
C18 C17 H17A 108.9
N4 C17 H17B 108.9
C18 C17 H17B 108.9
H17A C17 H17B 107.7
C17 C18 H18A 109.5
C17 C18 H18B 109.5
H18A C18 H18B 109.5
C17 C18 H18C 109.5
H18A C18 H18C 109.5
H18B C18 H18C 109.5
N5 C20 C19A 149.4(13)
N5 C20 C19 129.5(13)
C22 C21 H21A 109.5
C22 C21 H21B 109.5
H21A C21 H21B 109.5
C22 C21 H21C 109.5
H21A C21 H21C 109.5
H21B C21 H21C 109.5
N6 C22 C21 177.6(4)
C24 C23 H23A 109.5
C24 C23 H23B 109.5
H23A C23 H23B 109.5
C24 C23 H23C 109.5
H23A C23 H23C 109.5
H23B C23 H23C 109.5
N7 C24 C23 176.6(8)
C30 C25 C26 114.7(3)
C30 C25 B1 121.7(3)
C26 C25 B1 123.5(4)
C27 C26 C25 122.5(4)
C27 C26 H26 118.8
C25 C26 H26 118.8
C28 C27 C26 121.1(4)
C28 C27 H27 119.4
C26 C27 H27 119.4
C27 C28 C29 118.3(4)
C27 C28 H28 120.8
C29 C28 H28 120.8
C28 C29 C30 120.0(4)
C28 C29 H29 120.0
C30 C29 H29 120.0
C25 C30 C29 123.3(4)
C25 C30 H30 118.4
C29 C30 H30 118.4
C36 C31 C32 114.8(3)
C36 C31 B1 121.0(4)
C32 C31 B1 124.2(3)
C33 C32 C31 122.6(4)
C33 C32 H32 118.7
C31 C32 H32 118.7
C34 C33 C32 120.7(4)
C34 C33 H33 119.6
C32 C33 H33 119.6
C33 C34 C35 118.9(3)
C33 C34 H34 120.5
C35 C34 H34 120.5
C34 C35 C36 120.4(4)
C34 C35 H35 119.8
C36 C35 H35 119.8
C31 C36 C35 122.5(4)
C31 C36 H36 118.8
C35 C36 H36 118.8
C42 C37 C38 114.4(3)
C42 C37 B1 123.5(3)
C38 C37 B1 122.0(3)
C39 C38 C37 123.8(4)
C39 C38 H38 118.1
C37 C38 H38 118.1
C40 C39 C38 119.7(4)
C40 C39 H39 120.1
C38 C39 H39 120.1
C41 C40 C39 118.5(4)
C41 C40 H40 120.7
C39 C40 H40 120.7
C40 C41 C42 120.3(4)
C40 C41 H41 119.8
C42 C41 H41 119.8
C41 C42 C37 123.1(4)
C41 C42 H42 118.4
C37 C42 H42 118.4
C48 C43 C44 114.3(4)
C48 C43 B1 123.4(4)
C44 C43 B1 122.3(3)
C45 C44 C43 123.5(4)
C45 C44 H44 118.2
C43 C44 H44 118.2
C44 C45 C46 120.5(4)
C44 C45 H45 119.8
C46 C45 H45 119.8
C47 C46 C45 118.4(4)
C47 C46 H46 120.8
C45 C46 H46 120.8
C46 C47 C48 120.8(4)
C46 C47 H47 119.6
C48 C47 H47 119.6
C43 C48 C47 122.5(4)
C43 C48 H48 118.7
C47 C48 H48 118.7
C54 C49 C50 114.3(3)
C54 C49 B2 124.4(3)
C50 C49 B2 121.3(3)
C51 C50 C49 123.4(4)
C51 C50 H50 118.3
C49 C50 H50 118.3
C50 C51 C52 120.4(4)
C50 C51 H51 119.8
C52 C51 H51 119.8
C53 C52 C51 118.7(3)
C53 C52 H52 120.7
C51 C52 H52 120.7
C52 C53 C54 120.0(4)
C52 C53 H53 120.0
C54 C53 H53 120.0
C53 C54 C49 123.1(4)
C53 C54 H54 118.4
C49 C54 H54 118.4
C60 C55 C56 114.7(3)
C60 C55 B2 121.3(3)
C56 C55 B2 124.0(4)
C57 C56 C55 122.5(4)
C57 C56 H56 118.7
C55 C56 H56 118.7
C58 C57 C56 120.8(4)
C58 C57 H57 119.6
C56 C57 H57 119.6
C57 C58 C59 118.3(4)
C57 C58 H58 120.8
C59 C58 H58 120.8
C60 C59 C58 119.9(4)
C60 C59 H59 120.0
C58 C59 H59 120.0
C59 C60 C55 123.7(4)
C59 C60 H60 118.2
C55 C60 H60 118.2
C62 C61 C66 113.7(4)
C62 C61 B2 125.1(4)
C66 C61 B2 121.1(3)
C63 C62 C61 123.5(5)
C63 C62 H62 118.3
C61 C62 H62 118.3
C62 C63 C64 120.6(5)
C62 C63 H63 119.7
C64 C63 H63 119.7
C65 C64 C63 117.7(4)
C65 C64 H64 121.1
C63 C64 H64 121.1
C64 C65 C66 120.3(4)
C64 C65 H65 119.8
C66 C65 H65 119.8
C65 C66 C61 124.1(4)
C65 C66 H66 117.9
C61 C66 H66 117.9
C72 C67 C68 114.4(3)
C72 C67 B2 123.6(3)
C68 C67 B2 121.8(3)
C69 C68 C67 122.6(4)
C69 C68 H68 118.7
C67 C68 H68 118.7
C70 C69 C68 120.8(4)
C70 C69 H69 119.6
C68 C69 H69 119.6
C69 C70 C71 119.6(4)
C69 C70 H70 120.2
C71 C70 H70 120.2
C70 C71 C72 119.4(4)
C70 C71 H71 120.3
C72 C71 H71 120.3
C67 C72 C71 123.2(4)
C67 C72 H72 118.4
C71 C72 H72 118.4

loop_
_geom_bond_atom_site_label_1
_geom_bond_atom_site_label_2
_geom_bond_distance
Ni1 N6 2.031(4)
Ni1 N1 2.069(3)
Ni1 N3 2.078(3)
Ni1 N2 2.079(3)
Ni1 N5 2.170(3)
Ni1 N4 2.196(3)
N1 C5 1.330(5)
N1 C1 1.358(4)
N2 C6 1.483(5)
N2 C13 1.486(5)
N2 C7 1.491(4)
N3 C12 1.341(5)
N3 C8 1.348(5)
N4 C17 1.485(5)
N4 C14 1.494(5)
N4 C15 1.496(5)
N5 C20 1.263(10)
N6 C22 1.131(5)
N7 C24 1.143(8)
B1 C43 1.639(6)
B1 C37 1.642(6)
B1 C31 1.651(5)
B1 C25 1.673(6)
B2 C61 1.626(6)
B2 C55 1.643(6)
B2 C67 1.651(5)
B2 C49 1.663(5)
C1 C2 1.376(6)
C1 H1 0.9300
C2 C3 1.369(6)
C2 H2 0.9300
C3 C4 1.393(5)
C3 H3 0.9300
C4 C5 1.377(5)
C4 H4 0.9300
C5 C6 1.522(5)
C6 H6A 0.9700
C6 H6B 0.9700
C7 C8 1.500(6)
C7 H7A 0.9700
C7 H7B 0.9700
C8 C9 1.381(5)
C9 C10 1.368(6)
C9 H9 0.9300
C10 C11 1.364(6)
C10 H10 0.9300
C11 C12 1.389(5)
C11 H11 0.9300
C12 H12 0.9300
C13 C14 1.489(5)
C13 H13A 0.9700
C13 H13B 0.9700
C14 H14A 0.9700
C14 H14B 0.9700
C15 C16 1.531(5)
C15 H15A 0.9700
C15 H15B 0.9700
C16 H16A 0.9600
C16 H16B 0.9600
C16 H16C 0.9600
C17 C18 1.517(6)
C17 H17A 0.9700
C17 H17B 0.9700
C18 H18A 0.9600
C18 H18B 0.9600
C18 H18C 0.9600
C19A C20 1.335(16)
C19 C20 1.46(2)
C21 C22 1.451(5)
C21 H21A 0.9600
C21 H21B 0.9600
C21 H21C 0.9600
C23 C24 1.498(9)
C23 H23A 0.9600
C23 H23B 0.9600
C23 H23C 0.9600
C25 C30 1.387(6)
C25 C26 1.396(5)
C26 C27 1.385(5)
C26 H26 0.9300
C27 C28 1.367(6)
C27 H27 0.9300
C28 C29 1.377(5)
C28 H28 0.9300
C29 C30 1.393(5)
C29 H29 0.9300
C30 H30 0.9300
C31 C36 1.402(5)
C31 C32 1.402(5)
C32 C33 1.394(5)
C32 H32 0.9300
C33 C34 1.370(6)
C33 H33 0.9300
C34 C35 1.372(5)
C34 H34 0.9300
C35 C36 1.404(5)
C35 H35 0.9300
C36 H36 0.9300
C37 C42 1.393(5)
C37 C38 1.392(5)
C38 C39 1.388(5)
C38 H38 0.9300
C39 C40 1.382(6)
C39 H39 0.9300
C40 C41 1.382(5)
C40 H40 0.9300
C41 C42 1.390(5)
C41 H41 0.9300
C42 H42 0.9300
C43 C48 1.393(5)
C43 C44 1.402(5)
C44 C45 1.383(6)
C44 H44 0.9300
C45 C46 1.380(6)
C45 H45 0.9300
C46 C47 1.365(6)
C46 H46 0.9300
C47 C48 1.410(6)
C47 H47 0.9300
C48 H48 0.9300
C49 C54 1.402(5)
C49 C50 1.404(5)
C50 C51 1.374(5)
C50 H50 0.9300
C51 C52 1.384(5)
C51 H51 0.9300
C52 C53 1.380(5)
C52 H52 0.9300
C53 C54 1.391(5)
C53 H53 0.9300
C54 H54 0.9300
C55 C60 1.400(6)
C55 C56 1.405(5)
C56 C57 1.389(5)
C56 H56 0.9300
C57 C58 1.387(6)
C57 H57 0.9300
C58 C59 1.387(5)
C58 H58 0.9300
C59 C60 1.388(5)
C59 H59 0.9300
C60 H60 0.9300
C61 C62 1.386(5)
C61 C66 1.390(5)
C62 C63 1.381(7)
C62 H62 0.9300
C63 C64 1.380(6)
C63 H63 0.9300
C64 C65 1.372(6)
C64 H64 0.9300
C65 C66 1.374(6)
C65 H65 0.9300
C66 H66 0.9300
C67 C72 1.396(5)
C67 C68 1.412(5)
C68 C69 1.387(5)
C68 H68 0.9300
C69 C70 1.360(5)
C69 H69 0.9300
C70 C71 1.379(5)
C70 H70 0.9300
C71 C72 1.403(5)
C71 H71 0.9300
C72 H72 0.9300
